data_1561985
loop_
_publ_author_name
'Zhang, Shu-Ming'
'Chen, Yu-Huan'
'Wang, Li-Hua'
'Wang, Gui-Xiang'

_publ_section_title
;
 Two novel azido-copper(II) complexes with 4-(1H-tetrazol-1-yl)
 carboxylate: Synthesis, crystal structure, and magnetism
;
_journal_name_full 'Journal of Solid State Chemistry'
_journal_page_first 201
_journal_page_last 205
_journal_paper_doi 10.1016/j.jssc.2015.02.025
_journal_volume 226
_journal_year 2015
_chemical_formula_sum 'C19 H18 Cu3 N20 O7'
_chemical_formula_weight 829.15
_space_group_IT_number 14
_space_group_name_Hall '-P 2ybc'
_space_group_name_H-M_alt 'P 1 21/c 1'
_symmetry_cell_setting monoclinic
_symmetry_space_group_name_H-M 'P 1 21/c 1'
_atom_sites_solution_hydrogens geom
_atom_sites_solution_primary direct
_atom_sites_solution_secondary difmap
_audit_creation_method SHELXL-97
_cell_angle_alpha 90.00
_cell_angle_beta 101.41(3)
_cell_angle_gamma 90.00
_cell_formula_units_Z 4
_cell_length_a 13.580(3)
_cell_length_b 13.704(3)
_cell_length_c 17.220(3)
_cell_measurement_reflns_used 26345
_cell_measurement_temperature 294(2)
_cell_measurement_theta_max 27.6
_cell_measurement_theta_min 3.1
_cell_volume 3141.3(12)
_computing_cell_refinement 'Bruker XSCANS'
_computing_data_collection 'Bruker XSCANS'
_computing_data_reduction 'Bruker SHELXTL'
_computing_molecular_graphics 'Bruker SHELXTL'
_computing_publication_material 'Bruker SHELXTL'
_computing_structure_refinement 'SHELXL-97 (Sheldrick, 1997)'
_computing_structure_solution 'SHELXS-97 (Sheldrick, 1990)'
_diffrn_ambient_temperature 294(2)
_diffrn_detector_area_resol_mean 0
_diffrn_measured_fraction_theta_full 0.998
_diffrn_measured_fraction_theta_max 0.998
_diffrn_measurement_device_type 'Bruker P4'
_diffrn_measurement_method '\w scans'
_diffrn_radiation_monochromator graphite
_diffrn_radiation_source 'fine-focus sealed tube'
_diffrn_radiation_type MoK\a
_diffrn_radiation_wavelength 0.71073
_diffrn_reflns_av_R_equivalents 0.0494
_diffrn_reflns_av_sigmaI/netI 0.0387
_diffrn_reflns_limit_h_max 17
_diffrn_reflns_limit_h_min -17
_diffrn_reflns_limit_k_max 17
_diffrn_reflns_limit_k_min -17
_diffrn_reflns_limit_l_max 22
_diffrn_reflns_limit_l_min -22
_diffrn_reflns_number 32723
_diffrn_reflns_theta_full 27.48
_diffrn_reflns_theta_max 27.48
_diffrn_reflns_theta_min 3.06
_diffrn_standards_interval_count 0
_diffrn_standards_interval_time 0
_diffrn_standards_number 0
_exptl_absorpt_coefficient_mu 2.087
_exptl_absorpt_correction_T_max 0.7312
_exptl_absorpt_correction_T_min 0.6803
_exptl_absorpt_correction_type multi-scan
_exptl_absorpt_process_details sadabs
_exptl_crystal_colour dark-green
_exptl_crystal_density_diffrn 1.753
_exptl_crystal_density_method 'not measured'
_exptl_crystal_description block
_exptl_crystal_F_000 1660
_exptl_crystal_size_max 0.20
_exptl_crystal_size_mid 0.18
_exptl_crystal_size_min 0.16
_refine_diff_density_max 0.429
_refine_diff_density_min -0.776
_refine_diff_density_rms 0.079
_refine_ls_extinction_method none
_refine_ls_goodness_of_fit_ref 1.139
_refine_ls_hydrogen_treatment mixed
_refine_ls_matrix_type full
_refine_ls_number_parameters 458
_refine_ls_number_reflns 7191
_refine_ls_number_restraints 0
_refine_ls_restrained_S_all 1.139
_refine_ls_R_factor_all 0.0745
_refine_ls_R_factor_gt 0.0512
_refine_ls_shift/su_max 0.001
_refine_ls_shift/su_mean 0.000
_refine_ls_structure_factor_coef Fsqd
_refine_ls_weighting_details 'calc w=1/[\s^2^(Fo^2^)+(0.0234P)^2^+6.2839P] where P=(Fo^2^+2Fc^2^)/3'
_refine_ls_weighting_scheme calc
_refine_ls_wR_factor_gt 0.0981
_refine_ls_wR_factor_ref 0.1055
_reflns_number_gt 5375
_reflns_number_total 7191
_reflns_threshold_expression >2sigma(I)
_cod_data_source_file JSSC-2015-226-201.cif
_cod_data_source_block 2
_cod_depositor_comments
;
The following automatic conversions were performed:

data item '_symmetry_cell_setting' value 'Monoclinic' was changed to
'monoclinic' in accordance with the built-in table derived from the
CIF Core dictionary named 'cif_core.dic' version 2.4.5 last updated
on 2014-11-21.

Automatic conversion script
Id: cif_fix_values 8369 2020-08-20 11:38:08Z andrius 
;
_cod_original_cell_volume 3141.2(11)
_cod_original_sg_symbol_H-M P2(1)/c
_cod_database_code 1561985

loop_
_symmetry_equiv_pos_as_xyz
'x, y, z'
'-x, y+1/2, -z+1/2'
'-x, -y, -z'
'x, -y-1/2, z-1/2'

loop_
_atom_site_label
_atom_site_type_symbol
_atom_site_fract_x
_atom_site_fract_y
_atom_site_fract_z
_atom_site_U_iso_or_equiv
_atom_site_adp_type
_atom_site_occupancy
_atom_site_symmetry_multiplicity
_atom_site_calc_flag
_atom_site_refinement_flags
_atom_site_disorder_assembly
_atom_site_disorder_group
C1 C 0.7985(3) 0.8437(3) 0.6986(2) 0.0318(8) Uani 1 1 d . . .
C2 C 0.9082(3) 0.8540(3) 0.7332(2) 0.0317(8) Uani 1 1 d . . .
C3 C 0.9767(3) 0.8680(3) 0.6848(2) 0.0392(10) Uani 1 1 d . . .
H3 H 0.9546 0.8746 0.6304 0.047 Uiso 1 1 calc R . .
C4 C 1.0776(3) 0.8723(3) 0.7170(2) 0.0417(10) Uani 1 1 d . . .
H4 H 1.1240 0.8800 0.6842 0.050 Uiso 1 1 calc R . .
C5 C 1.1100(3) 0.8652(3) 0.7975(2) 0.0361(9) Uani 1 1 d . . .
C6 C 1.0424(3) 0.8525(4) 0.8466(3) 0.0521(12) Uani 1 1 d . . .
H6 H 1.0648 0.8484 0.9012 0.063 Uiso 1 1 calc R . .
C7 C 0.9417(3) 0.8461(4) 0.8144(2) 0.0477(12) Uani 1 1 d . . .
H7 H 0.8958 0.8365 0.8472 0.057 Uiso 1 1 calc R . .
C8 C 1.2943(3) 0.8816(4) 0.7975(3) 0.0526(12) Uani 1 1 d . . .
H8 H 1.2918 0.8926 0.7439 0.063 Uiso 1 1 calc R . .
C9 C 0.4168(3) 0.8225(3) 0.2429(2) 0.0337(9) Uani 1 1 d . . .
C10 C 0.3083(3) 0.8412(3) 0.2088(2) 0.0336(9) Uani 1 1 d . . .
C11 C 0.2456(3) 0.8794(3) 0.2553(2) 0.0430(11) Uani 1 1 d . . .
H11 H 0.2715 0.8951 0.3079 0.052 Uiso 1 1 calc R . .
C12 C 0.1451(3) 0.8947(3) 0.2246(2) 0.0439(11) Uani 1 1 d . . .
H12 H 0.1032 0.9199 0.2563 0.053 Uiso 1 1 calc R . .
C13 C 0.1075(3) 0.8721(3) 0.1464(2) 0.0375(9) Uani 1 1 d . . .
C14 C 0.1687(3) 0.8355(4) 0.0989(3) 0.0508(12) Uani 1 1 d . . .
H14 H 0.1428 0.8215 0.0460 0.061 Uiso 1 1 calc R . .
C15 C 0.2691(3) 0.8196(4) 0.1305(2) 0.0492(12) Uani 1 1 d . . .
H15 H 0.3108 0.7941 0.0987 0.059 Uiso 1 1 calc R . .
C16 C -0.0756(3) 0.8819(4) 0.1513(3) 0.0548(13) Uani 1 1 d . . .
H16 H -0.0713 0.8748 0.2056 0.066 Uiso 1 1 calc R . .
C17 C 0.6445(4) 0.5828(5) 0.3738(4) 0.087(2) Uani 1 1 d . . .
H17A H 0.6391 0.5315 0.3352 0.131 Uiso 1 1 calc R . .
H17B H 0.6266 0.5580 0.4213 0.131 Uiso 1 1 calc R . .
H17C H 0.7124 0.6065 0.3856 0.131 Uiso 1 1 calc R . .
C18 C 0.1111(9) 0.9068(14) 0.4627(10) 0.196(7) Uani 1 1 d . . .
C19 C 0.5642(4) 0.6206(4) 0.5631(4) 0.0750(17) Uani 1 1 d . . .
H19A H 0.5575 0.5704 0.6006 0.113 Uiso 1 1 calc R . .
H19B H 0.5814 0.5916 0.5168 0.113 Uiso 1 1 calc R . .
H19C H 0.5017 0.6551 0.5485 0.113 Uiso 1 1 calc R . .
Cu1 Cu 0.63705(3) 0.86032(4) 0.56022(3) 0.03344(13) Uani 1 1 d . . .
Cu2 Cu 0.58171(3) 0.84988(4) 0.37860(3) 0.03523(13) Uani 1 1 d . . .
Cu3 Cu 0.60599(3) 0.73334(4) 0.22219(3) 0.03511(13) Uani 1 1 d . . .
H5M H 0.533(3) 0.645(4) 0.340(3) 0.038(15) Uiso 1 1 d . . .
N1 N 1.2148(2) 0.8680(3) 0.8309(2) 0.0444(9) Uani 1 1 d . . .
N2 N 1.2490(3) 0.8554(4) 0.9086(3) 0.0840(17) Uani 1 1 d . . .
N3 N 1.3456(3) 0.8609(5) 0.9194(3) 0.0981(19) Uani 1 1 d . . .
N4 N 1.3758(3) 0.8771(3) 0.8516(3) 0.0663(13) Uani 1 1 d . . .
N5 N 0.0022(2) 0.8840(3) 0.1153(2) 0.0446(9) Uani 1 1 d . . .
N6 N -0.0338(3) 0.8959(4) 0.0371(3) 0.0774(15) Uani 1 1 d . . .
N7 N -0.1305(3) 0.9005(5) 0.0285(3) 0.0903(17) Uani 1 1 d . . .
N8 N -0.1585(3) 0.8913(3) 0.0996(3) 0.0654(12) Uani 1 1 d . . .
N9 N 0.5676(2) 0.6204(2) 0.14921(18) 0.0347(8) Uani 1 1 d . . .
N10 N 0.4858(3) 0.5842(3) 0.14521(19) 0.0373(8) Uani 1 1 d . . .
N11 N 0.4090(3) 0.5500(3) 0.1442(2) 0.0576(11) Uani 1 1 d . . .
N12 N 0.6993(2) 0.8492(3) 0.46565(19) 0.0469(10) Uani 1 1 d . . .
N13 N 0.7869(3) 0.8345(3) 0.4666(2) 0.0498(10) Uani 1 1 d . . .
N14 N 0.8686(3) 0.8212(5) 0.4687(3) 0.101(2) Uani 1 1 d . . .
N15 N 0.5184(2) 0.8648(3) 0.47284(18) 0.0466(10) Uani 1 1 d . . .
N16 N 0.4332(3) 0.8771(4) 0.4700(2) 0.0635(13) Uani 1 1 d . . .
N17 N 0.3510(4) 0.8912(7) 0.4659(3) 0.157(4) Uani 1 1 d . . .
N18 N 0.6484(2) 0.8499(3) 0.28848(18) 0.0372(8) Uani 1 1 d . . .
N19 N 0.7294(3) 0.8864(3) 0.2899(2) 0.0438(9) Uani 1 1 d . . .
N20 N 0.8043(3) 0.9223(4) 0.2900(3) 0.0796(15) Uani 1 1 d . . .
O1 O 0.76971(18) 0.8693(2) 0.62747(15) 0.0425(7) Uani 1 1 d . . .
O2 O 0.74553(18) 0.8082(2) 0.74302(15) 0.0423(7) Uani 1 1 d . . .
O3 O 0.46550(19) 0.7750(2) 0.20128(16) 0.0430(7) Uani 1 1 d . . .
O4 O 0.44938(19) 0.8545(2) 0.31151(15) 0.0433(7) Uani 1 1 d . . .
O5 O 0.5783(3) 0.6607(3) 0.3430(2) 0.0502(9) Uani 1 1 d . . .
O6 O 0.1668(14) 0.9147(12) 0.5457(11) 0.217(8) Uani 0.55 1 d P A 1
O7 O 0.6408(2) 0.6864(2) 0.59772(18) 0.0448(7) Uani 1 1 d . . .
H7A H 0.6953 0.6664 0.5908 0.067 Uiso 1 1 calc R . .
O6' O 0.0379(18) 0.9036(13) 0.3869(16) 0.226(11) Uani 0.45 1 d P A .

loop_
_atom_site_aniso_label
_atom_site_aniso_U_11
_atom_site_aniso_U_22
_atom_site_aniso_U_33
_atom_site_aniso_U_23
_atom_site_aniso_U_13
_atom_site_aniso_U_12
C1 0.0213(18) 0.039(2) 0.034(2) 0.0005(17) 0.0032(15) -0.0048(16)
C2 0.0213(17) 0.040(2) 0.0313(19) 0.0042(17) -0.0006(15) -0.0024(16)
C3 0.029(2) 0.056(3) 0.032(2) 0.0022(19) 0.0043(17) -0.0075(18)
C4 0.026(2) 0.060(3) 0.041(2) -0.003(2) 0.0098(18) -0.0086(18)
C5 0.0203(18) 0.044(2) 0.041(2) 0.0004(19) -0.0014(16) -0.0031(16)
C6 0.028(2) 0.094(4) 0.031(2) 0.008(2) -0.0030(18) -0.003(2)
C7 0.023(2) 0.086(4) 0.034(2) 0.011(2) 0.0052(17) -0.006(2)
C8 0.024(2) 0.068(3) 0.063(3) -0.001(3) 0.004(2) -0.002(2)
C9 0.0234(18) 0.045(2) 0.031(2) -0.0023(17) 0.0014(16) 0.0031(16)
C10 0.0236(18) 0.044(2) 0.032(2) -0.0039(17) 0.0037(16) 0.0046(16)
C11 0.032(2) 0.059(3) 0.036(2) -0.010(2) 0.0021(18) 0.0088(19)
C12 0.027(2) 0.063(3) 0.042(2) -0.010(2) 0.0073(18) 0.0113(19)
C13 0.0221(19) 0.046(3) 0.042(2) -0.0011(19) 0.0003(17) 0.0028(17)
C14 0.031(2) 0.083(4) 0.035(2) -0.012(2) -0.0011(18) 0.006(2)
C15 0.028(2) 0.082(4) 0.036(2) -0.011(2) 0.0033(18) 0.008(2)
C16 0.028(2) 0.067(3) 0.070(3) -0.001(3) 0.010(2) 0.002(2)
C17 0.071(4) 0.103(5) 0.099(5) 0.039(4) 0.041(4) 0.033(4)
C18 0.107(9) 0.260(17) 0.212(16) 0.056(15) 0.010(10) 0.020(9)
C19 0.057(3) 0.082(4) 0.086(4) -0.030(3) 0.014(3) -0.015(3)
Cu1 0.0197(2) 0.0561(3) 0.0239(2) 0.0044(2) 0.00268(18) -0.0006(2)
Cu2 0.0205(2) 0.0596(3) 0.0248(2) -0.0036(2) 0.00246(18) 0.0032(2)
Cu3 0.0190(2) 0.0529(3) 0.0318(2) -0.0148(2) 0.00125(18) 0.0047(2)
N1 0.0198(16) 0.060(2) 0.051(2) 0.0012(18) -0.0005(15) -0.0004(15)
N2 0.030(2) 0.166(5) 0.049(3) 0.011(3) -0.0086(19) 0.001(3)
N3 0.032(2) 0.171(6) 0.083(4) 0.007(4) -0.008(2) 0.002(3)
N4 0.0239(19) 0.085(3) 0.087(3) -0.008(3) 0.004(2) 0.002(2)
N5 0.0215(16) 0.059(2) 0.051(2) 0.0000(18) 0.0001(16) 0.0010(15)
N6 0.034(2) 0.137(5) 0.055(3) 0.016(3) -0.008(2) 0.001(3)
N7 0.030(2) 0.148(5) 0.081(4) 0.014(3) -0.018(2) 0.006(3)
N8 0.027(2) 0.082(3) 0.083(3) 0.001(3) 0.002(2) 0.004(2)
N9 0.0257(16) 0.050(2) 0.0298(17) -0.0086(15) 0.0080(14) -0.0032(15)
N10 0.039(2) 0.043(2) 0.0320(18) -0.0025(15) 0.0122(15) -0.0024(16)
N11 0.048(2) 0.067(3) 0.061(3) -0.001(2) 0.018(2) -0.021(2)
N12 0.0207(16) 0.093(3) 0.0259(17) -0.0023(18) 0.0027(14) 0.0027(18)
N13 0.0253(19) 0.085(3) 0.038(2) 0.0018(19) 0.0030(15) 0.0000(18)
N14 0.037(3) 0.192(7) 0.080(4) 0.002(4) 0.020(2) 0.014(3)
N15 0.0228(17) 0.095(3) 0.0217(16) -0.0015(18) 0.0027(13) 0.0030(18)
N16 0.027(2) 0.131(4) 0.032(2) -0.018(2) 0.0042(16) 0.004(2)
N17 0.033(3) 0.367(12) 0.070(4) -0.079(5) 0.003(3) 0.025(4)
N18 0.0298(17) 0.052(2) 0.0305(17) -0.0136(16) 0.0084(14) -0.0057(16)
N19 0.044(2) 0.053(2) 0.037(2) -0.0044(17) 0.0129(17) -0.0030(18)
N20 0.060(3) 0.096(4) 0.091(4) -0.010(3) 0.033(3) -0.035(3)
O1 0.0200(13) 0.076(2) 0.0288(14) 0.0093(14) -0.0029(11) -0.0083(13)
O2 0.0194(13) 0.072(2) 0.0333(15) 0.0183(14) -0.0007(11) -0.0090(13)
O3 0.0225(13) 0.064(2) 0.0389(15) -0.0163(14) -0.0019(12) 0.0112(13)
O4 0.0252(14) 0.074(2) 0.0281(14) -0.0108(14) -0.0013(11) 0.0112(14)
O5 0.0274(17) 0.069(2) 0.053(2) 0.0069(17) 0.0063(16) -0.0030(17)
O6 0.256(19) 0.198(14) 0.263(18) 0.040(15) 0.213(17) 0.029(14)
O7 0.0285(15) 0.0553(19) 0.0496(18) -0.0033(15) 0.0051(14) 0.0000(13)
O6' 0.26(2) 0.138(14) 0.35(3) 0.070(18) 0.22(2) 0.017(16)

loop_
_atom_type_symbol
_atom_type_description
_atom_type_scat_dispersion_real
_atom_type_scat_dispersion_imag
_atom_type_scat_source
C C 0.0033 0.0016 'International Tables Vol C Tables 4.2.6.8 and 6.1.1.4'
H H 0.0000 0.0000 'International Tables Vol C Tables 4.2.6.8 and 6.1.1.4'
N N 0.0061 0.0033 'International Tables Vol C Tables 4.2.6.8 and 6.1.1.4'
O O 0.0106 0.0060 'International Tables Vol C Tables 4.2.6.8 and 6.1.1.4'
Cl Cl 0.1484 0.1585 'International Tables Vol C Tables 4.2.6.8 and 6.1.1.4'
Cu Cu 0.3201 1.2651 'International Tables Vol C Tables 4.2.6.8 and 6.1.1.4'

loop_
_geom_angle_atom_site_label_1
_geom_angle_atom_site_label_2
_geom_angle_atom_site_label_3
_geom_angle
_geom_angle_site_symmetry_1
_geom_angle_site_symmetry_3
O2 C1 O1 126.8(3) . .
O2 C1 C2 116.2(3) . .
O1 C1 C2 116.9(3) . .
C3 C2 C7 119.6(3) . .
C3 C2 C1 120.7(3) . .
C7 C2 C1 119.7(3) . .
C4 C3 C2 120.0(4) . .
C4 C3 H3 120.0 . .
C2 C3 H3 120.0 . .
C5 C4 C3 120.0(4) . .
C5 C4 H4 120.0 . .
C3 C4 H4 120.0 . .
C4 C5 C6 120.7(4) . .
C4 C5 N1 120.1(4) . .
C6 C5 N1 119.2(4) . .
C7 C6 C5 119.4(4) . .
C7 C6 H6 120.3 . .
C5 C6 H6 120.3 . .
C6 C7 C2 120.3(4) . .
C6 C7 H7 119.8 . .
C2 C7 H7 119.8 . .
N4 C8 N1 109.4(5) . .
N4 C8 H8 125.3 . .
N1 C8 H8 125.3 . .
O3 C9 O4 126.4(3) . .
O3 C9 C10 117.2(3) . .
O4 C9 C10 116.4(3) . .
C15 C10 C11 119.0(4) . .
C15 C10 C9 120.3(3) . .
C11 C10 C9 120.6(3) . .
C12 C11 C10 120.8(4) . .
C12 C11 H11 119.6 . .
C10 C11 H11 119.6 . .
C11 C12 C13 119.2(4) . .
C11 C12 H12 120.4 . .
C13 C12 H12 120.4 . .
C14 C13 C12 120.9(4) . .
C14 C13 N5 119.7(4) . .
C12 C13 N5 119.3(4) . .
C13 C14 C15 119.4(4) . .
C13 C14 H14 120.3 . .
C15 C14 H14 120.3 . .
C10 C15 C14 120.7(4) . .
C10 C15 H15 119.7 . .
C14 C15 H15 119.7 . .
N8 C16 N5 109.9(5) . .
N8 C16 H16 125.0 . .
N5 C16 H16 125.0 . .
O5 C17 H17A 109.5 . .
O5 C17 H17B 109.5 . .
H17A C17 H17B 109.5 . .
O5 C17 H17C 109.5 . .
H17A C17 H17C 109.5 . .
H17B C17 H17C 109.5 . .
O6' C18 O6 168.6(16) . .
O7 C19 H19A 109.5 . .
O7 C19 H19B 109.5 . .
H19A C19 H19B 109.5 . .
O7 C19 H19C 109.5 . .
H19A C19 H19C 109.5 . .
H19B C19 H19C 109.5 . .
O1 Cu1 N9 93.32(12) . 4_576
O1 Cu1 N15 166.38(13) . .
N9 Cu1 N15 98.32(13) 4_576 .
O1 Cu1 N12 89.92(12) . .
N9 Cu1 N12 175.21(14) 4_576 .
N15 Cu1 N12 78.05(13) . .
O4 Cu2 N18 92.74(12) . .
O4 Cu2 N12 167.24(12) . .
N18 Cu2 N12 99.91(13) . .
O4 Cu2 N15 89.06(12) . .
N18 Cu2 N15 173.76(16) . .
N12 Cu2 N15 78.19(13) . .
O2 Cu3 O3 179.94(17) 4_575 .
O2 Cu3 N18 88.17(13) 4_575 .
O3 Cu3 N18 91.86(13) . .
O2 Cu3 N9 90.71(12) 4_575 .
O3 Cu3 N9 89.27(12) . .
N18 Cu3 N9 175.82(14) . .
O2 Cu3 O5 91.89(12) 4_575 .
O3 Cu3 O5 88.06(12) . .
N18 Cu3 O5 85.00(14) . .
N9 Cu3 O5 99.06(13) . .
C8 N1 N2 107.4(4) . .
C8 N1 C5 131.1(4) . .
N2 N1 C5 121.5(4) . .
N3 N2 N1 106.2(4) . .
N2 N3 N4 111.4(4) . .
C8 N4 N3 105.7(4) . .
C16 N5 N6 107.7(4) . .
C16 N5 C13 130.6(4) . .
N6 N5 C13 121.7(4) . .
N7 N6 N5 106.2(4) . .
N6 N7 N8 110.5(4) . .
C16 N8 N7 105.6(4) . .
N10 N9 Cu1 126.0(3) . 4_575
N10 N9 Cu3 118.5(3) . .
Cu1 N9 Cu3 106.26(15) 4_575 .
N11 N10 N9 177.6(4) . .
N13 N12 Cu2 131.6(3) . .
N13 N12 Cu1 125.6(3) . .
Cu2 N12 Cu1 102.23(14) . .
N14 N13 N12 178.9(5) . .
N16 N15 Cu1 133.9(3) . .
N16 N15 Cu2 124.6(3) . .
Cu1 N15 Cu2 101.49(14) . .
N17 N16 N15 178.1(8) . .
N19 N18 Cu2 123.4(3) . .
N19 N18 Cu3 120.5(3) . .
Cu2 N18 Cu3 109.34(16) . .
N20 N19 N18 178.3(5) . .
C1 O1 Cu1 129.4(2) . .
C1 O2 Cu3 131.4(2) . 4_576
C9 O3 Cu3 130.9(2) . .
C9 O4 Cu2 131.5(2) . .
C17 O5 Cu3 115.9(3) . .
C17 O5 H5M 108(5) . .
Cu3 O5 H5M 113(4) . .
C19 O7 H7A 109.5 . .

loop_
_geom_bond_atom_site_label_1
_geom_bond_atom_site_label_2
_geom_bond_distance
_geom_bond_site_symmetry_2
C1 O2 1.247(4) .
C1 O1 1.260(4) .
C1 C2 1.497(5) .
C2 C3 1.380(5) .
C2 C7 1.387(5) .
C3 C4 1.374(5) .
C3 H3 0.9300 .
C4 C5 1.372(6) .
C4 H4 0.9300 .
C5 C6 1.378(6) .
C5 N1 1.426(5) .
C6 C7 1.373(5) .
C6 H6 0.9300 .
C7 H7 0.9300 .
C8 N4 1.299(6) .
C8 N1 1.333(5) .
C8 H8 0.9300 .
C9 O3 1.249(4) .
C9 O4 1.257(4) .
C9 C10 1.497(5) .
C10 C15 1.379(5) .
C10 C11 1.382(5) .
C11 C12 1.378(5) .
C11 H11 0.9300 .
C12 C13 1.378(6) .
C12 H12 0.9300 .
C13 C14 1.370(6) .
C13 N5 1.433(5) .
C14 C15 1.383(6) .
C14 H14 0.9300 .
C15 H15 0.9300 .
C16 N8 1.296(6) .
C16 N5 1.328(5) .
C16 H16 0.9300 .
C17 O5 1.429(6) .
C17 H17A 0.9600 .
C17 H17B 0.9600 .
C17 H17C 0.9600 .
C18 O6' 1.48(3) .
C18 O6 1.48(2) .
C19 O7 1.417(5) .
C19 H19A 0.9600 .
C19 H19B 0.9600 .
C19 H19C 0.9600 .
Cu1 O1 1.943(3) .
Cu1 N9 1.969(3) 4_576
Cu1 N15 1.976(3) .
Cu1 N12 1.984(3) .
Cu2 O4 1.936(3) .
Cu2 N18 1.946(3) .
Cu2 N12 1.962(3) .
Cu2 N15 1.991(3) .
Cu3 O2 1.943(3) 4_575
Cu3 O3 1.956(3) .
Cu3 N18 1.981(3) .
Cu3 N9 1.997(3) .
Cu3 O5 2.402(4) .
N1 N2 1.337(5) .
N2 N3 1.290(6) .
N3 N4 1.329(7) .
N5 N6 1.348(5) .
N6 N7 1.295(6) .
N7 N8 1.359(6) .
N9 N10 1.206(4) .
N9 Cu1 1.969(3) 4_575
N10 N11 1.140(5) .
N12 N13 1.203(4) .
N13 N14 1.117(5) .
N15 N16 1.161(5) .
N16 N17 1.121(6) .
N18 N19 1.203(5) .
N19 N20 1.130(5) .
O2 Cu3 1.943(3) 4_576
O5 H5M 0.65(4) .
O7 H7A 0.8200 .

loop_
_geom_torsion_atom_site_label_1
_geom_torsion_atom_site_label_2
_geom_torsion_atom_site_label_3
_geom_torsion_atom_site_label_4
_geom_torsion
_geom_torsion_site_symmetry_1
_geom_torsion_site_symmetry_2
_geom_torsion_site_symmetry_3
_geom_torsion_site_symmetry_4
O2 C1 C2 C3 163.2(4) . . . .
O1 C1 C2 C3 -15.2(6) . . . .
O2 C1 C2 C7 -14.6(6) . . . .
O1 C1 C2 C7 167.0(4) . . . .
C7 C2 C3 C4 1.2(7) . . . .
C1 C2 C3 C4 -176.6(4) . . . .
C2 C3 C4 C5 -1.7(7) . . . .
C3 C4 C5 C6 0.8(7) . . . .
C3 C4 C5 N1 179.0(4) . . . .
C4 C5 C6 C7 0.6(7) . . . .
N1 C5 C6 C7 -177.6(4) . . . .
C5 C6 C7 C2 -1.1(8) . . . .
C3 C2 C7 C6 0.2(7) . . . .
C1 C2 C7 C6 178.0(4) . . . .
O3 C9 C10 C15 -9.5(6) . . . .
O4 C9 C10 C15 171.9(4) . . . .
O3 C9 C10 C11 169.8(4) . . . .
O4 C9 C10 C11 -8.7(6) . . . .
C15 C10 C11 C12 0.9(7) . . . .
C9 C10 C11 C12 -178.5(4) . . . .
C10 C11 C12 C13 -0.5(7) . . . .
C11 C12 C13 C14 -0.4(7) . . . .
C11 C12 C13 N5 177.3(4) . . . .
C12 C13 C14 C15 1.1(7) . . . .
N5 C13 C14 C15 -176.7(4) . . . .
C11 C10 C15 C14 -0.2(7) . . . .
C9 C10 C15 C14 179.1(4) . . . .
C13 C14 C15 C10 -0.7(8) . . . .
N4 C8 N1 N2 0.5(6) . . . .
N4 C8 N1 C5 -179.2(4) . . . .
C4 C5 N1 C8 3.7(7) . . . .
C6 C5 N1 C8 -178.1(5) . . . .
C4 C5 N1 N2 -175.9(5) . . . .
C6 C5 N1 N2 2.3(7) . . . .
C8 N1 N2 N3 -0.5(7) . . . .
C5 N1 N2 N3 179.2(5) . . . .
N1 N2 N3 N4 0.3(8) . . . .
N1 C8 N4 N3 -0.2(6) . . . .
N2 N3 N4 C8 -0.1(7) . . . .
N8 C16 N5 N6 0.4(6) . . . .
N8 C16 N5 C13 -176.9(4) . . . .
C14 C13 N5 C16 151.8(5) . . . .
C12 C13 N5 C16 -26.0(7) . . . .
C14 C13 N5 N6 -25.2(7) . . . .
C12 C13 N5 N6 157.0(5) . . . .
C16 N5 N6 N7 -0.1(6) . . . .
C13 N5 N6 N7 177.5(5) . . . .
N5 N6 N7 N8 -0.3(7) . . . .
N5 C16 N8 N7 -0.5(6) . . . .
N6 N7 N8 C16 0.5(7) . . . .
O2 Cu3 N9 N10 147.1(3) 4_575 . . .
O3 Cu3 N9 N10 -32.8(3) . . . .
O5 Cu3 N9 N10 55.1(3) . . . .
O2 Cu3 N9 Cu1 -64.06(16) 4_575 . . 4_575
O3 Cu3 N9 Cu1 116.00(16) . . . 4_575
O5 Cu3 N9 Cu1 -156.08(14) . . . 4_575
O4 Cu2 N12 N13 174.7(5) . . . .
N18 Cu2 N12 N13 -12.6(5) . . . .
N15 Cu2 N12 N13 173.4(5) . . . .
O4 Cu2 N12 Cu1 2.7(8) . . . .
N18 Cu2 N12 Cu1 175.46(17) . . . .
N15 Cu2 N12 Cu1 1.51(18) . . . .
O1 Cu1 N12 N13 12.4(4) . . . .
N15 Cu1 N12 N13 -174.1(5) . . . .
O1 Cu1 N12 Cu2 -175.08(18) . . . .
N15 Cu1 N12 Cu2 -1.52(18) . . . .
O1 Cu1 N15 N16 -146.6(6) . . . .
N9 Cu1 N15 N16 1.8(6) 4_576 . . .
N12 Cu1 N15 N16 -175.1(6) . . . .
O1 Cu1 N15 Cu2 29.9(8) . . . .
N9 Cu1 N15 Cu2 178.32(17) 4_576 . . .
N12 Cu1 N15 Cu2 1.50(18) . . . .
O4 Cu2 N15 N16 -4.3(5) . . . .
N12 Cu2 N15 N16 175.5(5) . . . .
O4 Cu2 N15 Cu1 178.76(18) . . . .
N12 Cu2 N15 Cu1 -1.51(18) . . . .
O4 Cu2 N18 N19 148.2(4) . . . .
N12 Cu2 N18 N19 -30.2(4) . . . .
O4 Cu2 N18 Cu3 -60.58(17) . . . .
N12 Cu2 N18 Cu3 121.03(18) . . . .
O2 Cu3 N18 N19 33.4(3) 4_575 . . .
O3 Cu3 N18 N19 -146.7(3) . . . .
O5 Cu3 N18 N19 125.4(3) . . . .
O2 Cu3 N18 Cu2 -118.81(17) 4_575 . . .
O3 Cu3 N18 Cu2 61.14(17) . . . .
O5 Cu3 N18 Cu2 -26.75(16) . . . .
O2 C1 O1 Cu1 -2.1(7) . . . .
C2 C1 O1 Cu1 176.0(3) . . . .
N9 Cu1 O1 C1 32.4(4) 4_576 . . .
N15 Cu1 O1 C1 -178.9(6) . . . .
N12 Cu1 O1 C1 -151.1(4) . . . .
O1 C1 O2 Cu3 6.6(7) . . . 4_576
C2 C1 O2 Cu3 -171.6(3) . . . 4_576
O4 C9 O3 Cu3 -0.9(7) . . . .
C10 C9 O3 Cu3 -179.3(3) . . . .
N18 Cu3 O3 C9 -31.5(4) . . . .
N9 Cu3 O3 C9 152.5(4) . . . .
O5 Cu3 O3 C9 53.5(4) . . . .
O3 C9 O4 Cu2 2.4(7) . . . .
C10 C9 O4 Cu2 -179.2(3) . . . .
N18 Cu2 O4 C9 29.8(4) . . . .
N12 Cu2 O4 C9 -157.4(7) . . . .
N15 Cu2 O4 C9 -156.1(4) . . . .
O2 Cu3 O5 C17 -24.0(4) 4_575 . . .
O3 Cu3 O5 C17 155.9(4) . . . .
N18 Cu3 O5 C17 -112.0(4) . . . .
N9 Cu3 O5 C17 67.0(4) . . . .
